data_7020637
loop_
_publ_author_name
'Wu, Tong'
'Lin, Yue-Jian'
'Jin, Guo-Xin'

_publ_section_title
;
 Stepwise formation of organometallic macrocycles and triangular prisms
 containing 2,2'-bisbenzimidazole ligands.
;
_journal_issue 1
_journal_name_full 'Dalton transactions (Cambridge, England : 2003)'
_journal_page_first 82
_journal_page_last 88
_journal_paper_doi 10.1039/c2dt31387a
_journal_volume 42
_journal_year 2013
_chemical_formula_sum 'C129 H136 Ag F15 Ir4 N16 O19 S5'
_chemical_formula_weight 3536.51
_chemical_name_systematic
;
?
;
_space_group_IT_number 56
_symmetry_cell_setting orthorhombic
_symmetry_space_group_name_Hall '-P 2ab 2ac'
_symmetry_space_group_name_H-M 'P c c n'
_atom_sites_solution_hydrogens geom
_atom_sites_solution_primary direct
_atom_sites_solution_secondary difmap
_audit_creation_method SHELXL-97
_cell_angle_alpha 90.00
_cell_angle_beta 90.00
_cell_angle_gamma 90.00
_cell_formula_units_Z 8
_cell_length_a 33.945(2)
_cell_length_b 25.8578(18)
_cell_length_c 28.822(2)
_cell_measurement_reflns_used 9891
_cell_measurement_temperature 173(2)
_cell_measurement_theta_max 24.23
_cell_measurement_theta_min 2.20
_cell_volume 25298(3)
_computing_cell_refinement 'Bruker SAINT'
_computing_data_collection 'Bruker APEX2'
_computing_data_reduction 'Bruker SAINT'
_computing_molecular_graphics 'Bruker SHELXTL'
_computing_publication_material 'Bruker SHELXTL'
_computing_structure_refinement 'SHELXL-97 (Sheldrick, 1997)'
_computing_structure_solution 'SHELXS-97 (Sheldrick, 1990)'
_diffrn_ambient_temperature 173(2)
_diffrn_measured_fraction_theta_full 0.999
_diffrn_measured_fraction_theta_max 0.999
_diffrn_measurement_device_type 'Bruker APEX-II CCD'
_diffrn_measurement_method '\f and \w scans'
_diffrn_radiation_monochromator graphite
_diffrn_radiation_source 'fine-focus sealed tube'
_diffrn_radiation_type MoK\a
_diffrn_radiation_wavelength 0.71073
_diffrn_reflns_av_R_equivalents 0.1129
_diffrn_reflns_av_sigmaI/netI 0.0991
_diffrn_reflns_limit_h_max 40
_diffrn_reflns_limit_h_min -30
_diffrn_reflns_limit_k_max 30
_diffrn_reflns_limit_k_min -30
_diffrn_reflns_limit_l_max 34
_diffrn_reflns_limit_l_min -34
_diffrn_reflns_number 148971
_diffrn_reflns_theta_full 25.01
_diffrn_reflns_theta_max 25.01
_diffrn_reflns_theta_min 0.99
_diffrn_standards_decay_% 7.08
_exptl_absorpt_coefficient_mu 4.525
_exptl_absorpt_correction_T_max 0.8397
_exptl_absorpt_correction_T_min 0.6604
_exptl_absorpt_correction_type multi-scan
_exptl_absorpt_process_details sadabs
_exptl_crystal_colour red
_exptl_crystal_density_diffrn 1.857
_exptl_crystal_density_method 'not measured'
_exptl_crystal_description block
_exptl_crystal_F_000 13952
_exptl_crystal_size_max 0.10
_exptl_crystal_size_mid 0.06
_exptl_crystal_size_min 0.04
_platon_squeeze_details
;
;
_refine_diff_density_max 3.433
_refine_diff_density_min -1.169
_refine_diff_density_rms 0.186
_refine_ls_extinction_method none
_refine_ls_goodness_of_fit_ref 1.000
_refine_ls_hydrogen_treatment constr
_refine_ls_matrix_type full
_refine_ls_number_parameters 1522
_refine_ls_number_reflns 22279
_refine_ls_number_restraints 130
_refine_ls_restrained_S_all 1.005
_refine_ls_R_factor_all 0.1257
_refine_ls_R_factor_gt 0.0723
_refine_ls_shift/su_max 0.007
_refine_ls_shift/su_mean 0.000
_refine_ls_structure_factor_coef Fsqd
_refine_ls_weighting_details 'calc w=1/[\s^2^(Fo^2^)+(0.1175P)^2^+0.0000P] where P=(Fo^2^+2Fc^2^)/3'
_refine_ls_weighting_scheme calc
_refine_ls_wR_factor_gt 0.1869
_refine_ls_wR_factor_ref 0.2118
_reflns_number_gt 12100
_reflns_number_total 22279
_reflns_threshold_expression >2sigma(I)
_cod_data_source_file c2dt31387a.txt
_cod_data_source_block mo_3a
_cod_depositor_comments
;
The following automatic conversions were performed:

'_symmetry_cell_setting' value 'Orthorhombic' changed to
'orthorhombic' according to
/home/saulius/struct/CIF-dictionaries/cif_core.dic dictionary named
'cif_core.dic' version 2.4.2 from 2011-04-26.

Automatic conversion script
Id: cif_fix_values 1891 2012-01-12 08:04:46Z andrius 
;
_cod_original_sg_symbol_H-M Pccn
_cod_database_code 7020637

loop_
_symmetry_equiv_pos_as_xyz
'x, y, z'
'-x+1/2, -y+1/2, z'
'-x, y+1/2, -z+1/2'
'x+1/2, -y, -z+1/2'
'-x, -y, -z'
'x-1/2, y-1/2, -z'
'x, -y-1/2, z-1/2'
'-x-1/2, y, z-1/2'

loop_
_atom_site_label
_atom_site_type_symbol
_atom_site_fract_x
_atom_site_fract_y
_atom_site_fract_z
_atom_site_U_iso_or_equiv
_atom_site_adp_type
_atom_site_occupancy
_atom_site_symmetry_multiplicity
_atom_site_calc_flag
_atom_site_refinement_flags
_atom_site_disorder_assembly
_atom_site_disorder_group
Ir1 Ir 0.053465(18) 0.23353(2) 0.359504(18) 0.05473(18) Uani 1 1 d . . .
Ir2 Ir -0.017896(19) 0.27971(2) 0.18893(2) 0.0637(2) Uani 1 1 d . . .
Ir3 Ir 0.310839(18) -0.01545(2) 0.177237(18) 0.05538(18) Uani 1 1 d . . .
Ir4 Ir 0.250462(18) 0.045804(19) 0.004856(16) 0.05125(17) Uani 1 1 d . . .
Ag1 Ag 0.11521(3) 0.06823(4) 0.18254(3) 0.0566(3) Uani 1 1 d . . .
N1 N 0.0686(3) 0.2599(4) 0.2907(4) 0.053(3) Uani 1 1 d . . .
N2 N -0.0032(4) 0.2504(5) 0.3327(4) 0.070(4) Uani 1 1 d . . .
N3 N -0.0326(4) 0.2679(5) 0.2606(4) 0.063(3) Uani 1 1 d . . .
N4 N 0.0394(3) 0.2795(4) 0.2212(4) 0.051(3) Uani 1 1 d . . .
N5 N 0.2863(3) 0.0524(4) 0.1433(3) 0.051(3) Uani 1 1 d . B .
N6 N 0.3103(4) -0.0413(4) 0.1051(4) 0.058(3) Uani 1 1 d . B .
N7 N 0.2846(3) -0.0154(4) 0.0349(3) 0.051(3) Uani 1 1 d . . .
N8 N 0.2605(3) 0.0749(4) 0.0731(3) 0.049(3) Uani 1 1 d . B .
N9 N 0.0450(4) 0.1614(4) 0.3276(4) 0.058(3) Uani 1 1 d . . .
N10 N 0.2525(3) -0.0410(4) 0.1774(4) 0.060(3) Uani 1 1 d . B .
N11 N 0.0988(3) 0.0598(4) 0.2668(4) 0.055(3) Uani 1 1 d . . .
N12 N 0.1553(3) 0.0027(4) 0.2202(3) 0.048(3) Uani 1 1 d . . .
N13 N -0.0132(3) 0.1972(5) 0.1886(3) 0.049(3) Uani 1 1 d . . .
N14 N 0.2013(4) 0.0081(4) 0.0357(4) 0.060(3) Uani 1 1 d . . .
N15 N 0.0525(3) 0.0974(4) 0.1448(4) 0.054(3) Uani 1 1 d . . .
N16 N 0.1144(4) 0.0419(4) 0.1026(4) 0.056(3) Uani 1 1 d . . .
O1 O 0.1276(3) 0.1570(4) 0.2002(3) 0.077(3) Uani 1 1 d . . .
O2 O 0.1809(3) 0.3984(5) 0.8501(4) 0.090(4) Uani 1 1 d . . .
O3 O 0.2170(3) 0.4231(4) 0.7834(4) 0.085(3) Uani 1 1 d . . .
O4 O 0.1771(3) 0.3455(4) 0.7836(4) 0.087(3) Uani 1 1 d . . .
O5 O 0.1246(5) 0.3466(5) 0.5386(5) 0.143(7) Uani 1 1 d . . .
O6 O 0.0674(5) 0.2965(9) 0.5437(8) 0.200(9) Uani 1 1 d . . .
O7 O 0.1063(5) 0.3046(6) 0.6077(4) 0.144(6) Uani 1 1 d . . .
O11 O 0.0398(4) 0.9743(5) 0.1343(4) 0.108(5) Uani 1 1 d . . .
O12 O 0.0379(9) 0.9724(7) 0.2175(6) 0.233(13) Uani 1 1 d . . .
O13 O 0.0741(7) 0.9141(14) 0.1787(9) 0.293(18) Uani 1 1 d . . .
S1 S 0.19960(11) 0.38348(14) 0.80959(12) 0.0570(9) Uani 1 1 d . . .
S2 S 0.10500(17) 0.30513(19) 0.55943(16) 0.0862(14) Uani 1 1 d . . .
S3 S 0.1465(2) 0.8799(3) 0.9040(3) 0.180(4) Uani 1 1 d DU . .
S4 S 0.04285(17) 0.9487(2) 0.17568(17) 0.0906(15) Uani 1 1 d . . .
F1 F 0.2618(3) 0.3243(4) 0.7967(3) 0.087(3) Uani 1 1 d . . .
F2 F 0.2682(3) 0.3774(5) 0.8515(3) 0.105(3) Uani 1 1 d . . .
F3 F 0.2337(3) 0.3127(4) 0.8619(3) 0.113(4) Uani 1 1 d . . .
F4 F 0.1694(4) 0.2524(4) 0.5573(4) 0.122(4) Uani 1 1 d . . .
F5 F 0.1189(5) 0.2074(4) 0.5563(5) 0.173(7) Uani 1 1 d . . .
F6 F 0.1369(5) 0.2491(5) 0.4965(4) 0.138(5) Uani 1 1 d . . .
F10 F -0.0078(6) 0.8840(5) 0.1472(5) 0.182(7) Uani 1 1 d . . .
F11 F 0.0060(5) 0.8733(5) 0.2145(5) 0.195(8) Uani 1 1 d . . .
F12 F -0.0303(8) 0.9404(10) 0.1869(8) 0.256(10) Uiso 1 1 d . . .
C1 C 0.0988(4) 0.2701(5) 0.2585(4) 0.051(3) Uani 1 1 d . . .
C2 C 0.1395(4) 0.2696(5) 0.2604(5) 0.050(3) Uani 1 1 d . . .
H2 H 0.1524 0.2613 0.2887 0.060 Uiso 1 1 calc R . .
C3 C 0.1609(5) 0.2807(5) 0.2231(5) 0.061(4) Uani 1 1 d . . .
H3 H 0.1888 0.2809 0.2256 0.073 Uiso 1 1 calc R . .
C4 C 0.1438(6) 0.2921(6) 0.1807(5) 0.068(4) Uani 1 1 d . . .
H4 H 0.1598 0.2997 0.1546 0.081 Uiso 1 1 calc R . .
C5 C 0.1047(5) 0.2924(5) 0.1766(5) 0.065(4) Uani 1 1 d . . .
H5 H 0.0931 0.3003 0.1474 0.078 Uiso 1 1 calc R . .
C6 C 0.0800(4) 0.2811(5) 0.2148(4) 0.054(4) Uani 1 1 d . . .
C7 C 0.0362(4) 0.2664(5) 0.2646(4) 0.054(4) Uani 1 1 d . . .
C8 C -0.0003(4) 0.2619(6) 0.2870(4) 0.053(4) Uani 1 1 d . . .
C9 C -0.0435(4) 0.2478(6) 0.3366(5) 0.065(4) Uani 1 1 d . . .
C10 C -0.0676(6) 0.2371(7) 0.3757(8) 0.104(7) Uani 1 1 d . . .
H10 H -0.0562 0.2297 0.4051 0.125 Uiso 1 1 calc R . .
C11 C -0.1081(5) 0.2377(8) 0.3700(8) 0.103(6) Uani 1 1 d . . .
H11 H -0.1244 0.2310 0.3962 0.123 Uiso 1 1 calc R . .
C12 C -0.1267(8) 0.2480(8) 0.3258(9) 0.113(7) Uani 1 1 d . . .
H12 H -0.1546 0.2477 0.3231 0.135 Uiso 1 1 calc R . .
C13 C -0.1047(6) 0.2577(7) 0.2893(8) 0.088(5) Uani 1 1 d . . .
H13 H -0.1169 0.2640 0.2602 0.106 Uiso 1 1 calc R . .
C14 C -0.0619(5) 0.2591(6) 0.2928(7) 0.071(5) Uani 1 1 d . . .
C15 C 0.2657(4) 0.0985(5) 0.1489(4) 0.048(3) Uani 1 1 d . . .
C16 C 0.2581(4) 0.1285(6) 0.1881(4) 0.061(4) Uani 1 1 d . B .
H16 H 0.2686 0.1192 0.2175 0.073 Uiso 1 1 calc R . .
C17 C 0.2350(5) 0.1719(5) 0.1830(5) 0.067(4) Uani 1 1 d . . .
H17 H 0.2282 0.1914 0.2098 0.081 Uiso 1 1 calc R B .
C18 C 0.2211(5) 0.1883(6) 0.1398(5) 0.068(4) Uani 1 1 d . B .
H18 H 0.2077 0.2205 0.1372 0.081 Uiso 1 1 calc R . .
C19 C 0.2268(4) 0.1585(5) 0.1015(5) 0.059(4) Uani 1 1 d . . .
H19 H 0.2151 0.1676 0.0727 0.071 Uiso 1 1 calc R B .
C20 C 0.2507(4) 0.1135(4) 0.1055(4) 0.038(3) Uani 1 1 d . B .
C21 C 0.2811(4) 0.0429(5) 0.0987(4) 0.045(3) Uani 1 1 d . . .
C22 C 0.2921(4) -0.0052(5) 0.0799(5) 0.055(3) Uani 1 1 d . B .
C23 C 0.3121(4) -0.0833(5) 0.0755(4) 0.053(4) Uani 1 1 d . . .
C24 C 0.3256(5) -0.1339(7) 0.0821(5) 0.080(5) Uani 1 1 d . B .
H24 H 0.3378 -0.1442 0.1103 0.096 Uiso 1 1 calc R . .
C25 C 0.3205(6) -0.1680(7) 0.0463(6) 0.096(6) Uani 1 1 d . . .
H25 H 0.3276 -0.2032 0.0507 0.115 Uiso 1 1 calc R B .
C26 C 0.3043(5) -0.1519(6) 0.0012(5) 0.080(5) Uani 1 1 d . B .
H26 H 0.3019 -0.1763 -0.0233 0.096 Uiso 1 1 calc R . .
C27 C 0.2930(5) -0.1030(5) -0.0052(5) 0.067(4) Uani 1 1 d . . .
H27 H 0.2827 -0.0921 -0.0342 0.081 Uiso 1 1 calc R B .
C28 C 0.2967(4) -0.0674(5) 0.0324(4) 0.056(4) Uani 1 1 d . B .
C29 C 0.1107(5) -0.0009(5) 0.3345(5) 0.060(4) Uani 1 1 d . . .
C30 C 0.0842(5) 0.0065(6) 0.3698(5) 0.066(4) Uani 1 1 d . . .
H30 H 0.0655 0.0339 0.3702 0.080 Uiso 1 1 calc R . .
C31 C 0.0875(6) -0.0322(10) 0.4066(6) 0.106(7) Uani 1 1 d . . .
H31 H 0.0690 -0.0302 0.4312 0.127 Uiso 1 1 calc R . .
C32 C 0.1145(7) -0.0703(7) 0.4090(7) 0.096(6) Uani 1 1 d . . .
H32 H 0.1152 -0.0928 0.4350 0.115 Uiso 1 1 calc R . .
C33 C 0.1409(5) -0.0763(6) 0.3731(5) 0.057(4) Uani 1 1 d . . .
C34 C 0.1707(6) -0.1144(6) 0.3720(5) 0.080(5) Uani 1 1 d . . .
H34 H 0.1750 -0.1367 0.3977 0.096 Uiso 1 1 calc R . .
C35 C 0.1929(5) -0.1180(6) 0.3334(6) 0.077(5) Uani 1 1 d . . .
H35 H 0.2122 -0.1447 0.3320 0.092 Uiso 1 1 calc R . .
C36 C 0.1893(5) -0.0845(6) 0.2946(5) 0.073(5) Uani 1 1 d . . .
H36 H 0.2053 -0.0891 0.2678 0.087 Uiso 1 1 calc R . .
C37 C 0.1626(4) -0.0458(4) 0.2967(4) 0.049(3) Uani 1 1 d . . .
C38 C 0.1393(4) -0.0413(5) 0.3349(4) 0.050(3) Uani 1 1 d . . .
C39 C 0.1152(4) 0.0227(5) 0.2866(4) 0.051(3) Uani 1 1 d . . .
C40 C 0.1483(4) -0.0068(4) 0.2629(4) 0.045(3) Uani 1 1 d . . .
C41 C 0.0722(4) 0.1361(5) 0.3047(4) 0.048(3) Uani 1 1 d . . .
H41 H 0.0966 0.1531 0.2993 0.058 Uiso 1 1 calc R . .
C42 C 0.0679(4) 0.0859(6) 0.2875(5) 0.056(4) Uani 1 1 d . . .
C43 C 0.0311(5) 0.0640(7) 0.2921(6) 0.083(5) Uani 1 1 d . . .
H43 H 0.0260 0.0306 0.2798 0.099 Uiso 1 1 calc R . .
C44 C 0.0017(4) 0.0913(6) 0.3147(7) 0.086(6) Uani 1 1 d . . .
H44 H -0.0238 0.0766 0.3176 0.103 Uiso 1 1 calc R . .
C45 C 0.0088(6) 0.1371(8) 0.3322(7) 0.104(7) Uani 1 1 d . . .
H45 H -0.0116 0.1543 0.3486 0.125 Uiso 1 1 calc R . .
C46 C 0.2227(4) -0.0132(4) 0.1958(4) 0.039(3) Uani 1 1 d . . .
H46 H 0.2288 0.0200 0.2079 0.047 Uiso 1 1 calc R B .
C47 C 0.1858(4) -0.0283(5) 0.1981(5) 0.058(4) Uani 1 1 d . B .
C48 C 0.1764(5) -0.0759(5) 0.1798(5) 0.065(4) Uani 1 1 d . . .
H48 H 0.1499 -0.0876 0.1805 0.078 Uiso 1 1 calc R B .
C49 C 0.2043(5) -0.1057(6) 0.1613(5) 0.063(4) Uani 1 1 d . B .
H49 H 0.1977 -0.1386 0.1489 0.075 Uiso 1 1 calc R . .
C50 C 0.2407(5) -0.0895(5) 0.1604(5) 0.068(4) Uani 1 1 d . . .
H50 H 0.2602 -0.1116 0.1476 0.081 Uiso 1 1 calc R B .
C51 C 0.0188(4) 0.0857(4) 0.0675(5) 0.053(4) Uani 1 1 d . . .
C52 C -0.0185(5) 0.1063(5) 0.0649(6) 0.079(5) Uani 1 1 d . . .
H52 H -0.0300 0.1212 0.0918 0.094 Uiso 1 1 calc R . .
C53 C -0.0395(5) 0.1055(6) 0.0241(8) 0.084(5) Uani 1 1 d . . .
H53 H -0.0649 0.1210 0.0229 0.101 Uiso 1 1 calc R . .
C54 C -0.0249(8) 0.0834(8) -0.0131(8) 0.110(9) Uani 1 1 d . . .
H54 H -0.0409 0.0819 -0.0402 0.132 Uiso 1 1 calc R . .
C55 C 0.0132(6) 0.0620(6) -0.0151(6) 0.071(5) Uani 1 1 d . . .
C56 C 0.0336(7) 0.0351(6) -0.0526(6) 0.079(5) Uani 1 1 d . . .
H56 H 0.0202 0.0304 -0.0812 0.095 Uiso 1 1 calc R . .
C57 C 0.0694(6) 0.0173(6) -0.0484(6) 0.079(5) Uani 1 1 d . . .
H57 H 0.0821 0.0021 -0.0744 0.094 Uiso 1 1 calc R . .
C58 C 0.0890(5) 0.0207(5) -0.0062(5) 0.060(4) Uani 1 1 d . . .
H58 H 0.1145 0.0061 -0.0032 0.071 Uiso 1 1 calc R . .
C59 C 0.0717(4) 0.0449(4) 0.0315(4) 0.050(3) Uani 1 1 d . . .
C60 C 0.0321(5) 0.0657(5) 0.0263(5) 0.062(4) Uani 1 1 d . . .
C61 C 0.0505(4) 0.0831(5) 0.1034(5) 0.047(3) Uani 1 1 d . . .
C62 C 0.0835(4) 0.0545(5) 0.0796(4) 0.049(3) Uani 1 1 d . . .
C63 C 0.0188(4) 0.1736(6) 0.1680(5) 0.056(4) Uani 1 1 d . . .
H63 H 0.0397 0.1936 0.1555 0.068 Uiso 1 1 calc R . .
C64 C 0.0199(4) 0.1202(5) 0.1657(5) 0.057(4) Uani 1 1 d . . .
C65 C -0.0116(7) 0.0920(9) 0.1825(7) 0.117(7) Uani 1 1 d . . .
H65 H -0.0113 0.0553 0.1805 0.141 Uiso 1 1 calc R . .
C66 C -0.0432(4) 0.1169(7) 0.2022(7) 0.087(5) Uani 1 1 d . . .
H66 H -0.0644 0.0976 0.2148 0.104 Uiso 1 1 calc R . .
C67 C -0.0437(5) 0.1710(7) 0.2036(6) 0.084(5) Uani 1 1 d . . .
H67 H -0.0662 0.1887 0.2153 0.101 Uiso 1 1 calc R . .
C68 C 0.1753(4) 0.0356(5) 0.0598(4) 0.045(3) Uani 1 1 d . . .
H68 H 0.1796 0.0716 0.0640 0.054 Uiso 1 1 calc R . .
C69 C 0.1416(4) 0.0122(5) 0.0793(4) 0.050(3) Uani 1 1 d . . .
C70 C 0.1385(5) -0.0406(6) 0.0750(5) 0.065(4) Uani 1 1 d . . .
H70 H 0.1170 -0.0577 0.0894 0.078 Uiso 1 1 calc R . .
C71 C 0.1650(5) -0.0690(5) 0.0513(5) 0.070(4) Uani 1 1 d . . .
H71 H 0.1623 -0.1055 0.0487 0.084 Uiso 1 1 calc R . .
C72 C 0.1972(5) -0.0427(5) 0.0301(5) 0.062(4) Uani 1 1 d . . .
H72 H 0.2157 -0.0614 0.0120 0.075 Uiso 1 1 calc R . .
C73 C 0.0463(5) 0.2692(7) 0.4283(5) 0.077(5) Uani 1 1 d . . .
C74 C 0.0474(6) 0.2167(7) 0.4336(6) 0.082(5) Uani 1 1 d . . .
C75 C 0.0852(5) 0.2002(6) 0.4151(5) 0.066(4) Uani 1 1 d . . .
C76 C 0.1070(5) 0.2410(6) 0.3996(5) 0.060(4) Uani 1 1 d . . .
C77 C 0.0834(5) 0.2890(6) 0.4040(5) 0.067(4) Uani 1 1 d . . .
C78 C 0.0140(6) 0.3041(8) 0.4432(6) 0.119(8) Uani 1 1 d . . .
H78A H -0.0114 0.2888 0.4348 0.178 Uiso 1 1 calc R . .
H78B H 0.0169 0.3376 0.4276 0.178 Uiso 1 1 calc R . .
H78C H 0.0153 0.3090 0.4768 0.178 Uiso 1 1 calc R . .
C79 C 0.0163(5) 0.1841(8) 0.4571(6) 0.107(7) Uani 1 1 d . . .
H79A H -0.0026 0.2067 0.4730 0.161 Uiso 1 1 calc R . .
H79B H 0.0288 0.1612 0.4797 0.161 Uiso 1 1 calc R . .
H79C H 0.0024 0.1634 0.4338 0.161 Uiso 1 1 calc R . .
C80 C 0.0999(5) 0.1443(6) 0.4188(5) 0.075(5) Uani 1 1 d . . .
H80A H 0.1172 0.1366 0.3925 0.113 Uiso 1 1 calc R . .
H80B H 0.0773 0.1207 0.4184 0.113 Uiso 1 1 calc R . .
H80C H 0.1144 0.1399 0.4479 0.113 Uiso 1 1 calc R . .
C81 C 0.1495(5) 0.2396(6) 0.3827(5) 0.078(5) Uani 1 1 d . . .
H81A H 0.1669 0.2298 0.4085 0.117 Uiso 1 1 calc R . .
H81B H 0.1571 0.2738 0.3712 0.117 Uiso 1 1 calc R . .
H81C H 0.1520 0.2142 0.3577 0.117 Uiso 1 1 calc R . .
C82 C 0.0961(6) 0.3402(7) 0.3961(7) 0.117(8) Uani 1 1 d . . .
H82A H 0.1109 0.3525 0.4231 0.175 Uiso 1 1 calc R . .
H82B H 0.0732 0.3625 0.3910 0.175 Uiso 1 1 calc R . .
H82C H 0.1131 0.3411 0.3686 0.175 Uiso 1 1 calc R . .
C83 C -0.0705(6) 0.2964(6) 0.1508(6) 0.078(5) Uani 1 1 d . . .
C84 C -0.0602(5) 0.3413(6) 0.1774(6) 0.076(5) Uani 1 1 d . . .
C85 C -0.0214(6) 0.3589(6) 0.1619(5) 0.080(5) Uani 1 1 d . . .
C86 C -0.0093(6) 0.3243(7) 0.1257(6) 0.084(6) Uani 1 1 d . . .
C87 C -0.0394(8) 0.2877(8) 0.1184(6) 0.104(7) Uani 1 1 d . . .
C88 C -0.1101(6) 0.2709(8) 0.1529(9) 0.137(10) Uani 1 1 d . . .
H88A H -0.1236 0.2754 0.1231 0.206 Uiso 1 1 calc R . .
H88B H -0.1258 0.2868 0.1776 0.206 Uiso 1 1 calc R . .
H88C H -0.1068 0.2339 0.1593 0.206 Uiso 1 1 calc R . .
C89 C -0.0847(5) 0.3654(7) 0.2144(6) 0.087(5) Uani 1 1 d . . .
H89A H -0.1126 0.3626 0.2061 0.130 Uiso 1 1 calc R . .
H89B H -0.0775 0.4020 0.2175 0.130 Uiso 1 1 calc R . .
H89C H -0.0800 0.3476 0.2439 0.130 Uiso 1 1 calc R . .
C90 C -0.0016(6) 0.4074(7) 0.1786(6) 0.095(6) Uani 1 1 d . . .
H90A H 0.0225 0.3984 0.1955 0.143 Uiso 1 1 calc R . .
H90B H -0.0194 0.4263 0.1993 0.143 Uiso 1 1 calc R . .
H90C H 0.0051 0.4292 0.1519 0.143 Uiso 1 1 calc R . .
C91 C 0.0267(7) 0.3302(8) 0.0972(6) 0.120(8) Uani 1 1 d . . .
H91A H 0.0372 0.2959 0.0894 0.181 Uiso 1 1 calc R . .
H91B H 0.0466 0.3496 0.1148 0.181 Uiso 1 1 calc R . .
H91C H 0.0203 0.3489 0.0687 0.181 Uiso 1 1 calc R . .
C92 C -0.0410(6) 0.2428(6) 0.0824(5) 0.144(11) Uani 1 1 d . . .
H92A H -0.0421 0.2572 0.0510 0.217 Uiso 1 1 calc R . .
H92B H -0.0645 0.2217 0.0880 0.217 Uiso 1 1 calc R . .
H92C H -0.0174 0.2213 0.0856 0.217 Uiso 1 1 calc R . .
O8 O 0.1560(3) 0.9213(4) 0.9321(3) 0.236(16) Uiso 0.708(18) 1 d PRD A 1
O9 O 0.1506(3) 0.8914(4) 0.8533(4) 0.40(2) Uiso 0.708(18) 1 d PRDU A 1
O10 O 0.1128(3) 0.8504(4) 0.9143(3) 0.187(12) Uiso 0.708(18) 1 d PRD A 1
F7 F 0.1862(3) 0.7912(4) 0.8982(3) 0.182(9) Uiso 0.708(18) 1 d PRD A 1
F8 F 0.2120(3) 0.8573(4) 0.8669(4) 0.227(13) Uiso 0.708(18) 1 d PRD A 1
F9 F 0.2062(3) 0.8532(4) 0.9394(4) 0.314(19) Uiso 0.708(18) 1 d PRDU A 1
C93 C 0.3434(4) 0.0190(4) 0.2334(4) 0.088(10) Uani 0.64(2) 1 d PG B 1
C94 C 0.3206(3) -0.0226(5) 0.2522(3) 0.057(8) Uani 0.64(2) 1 d PGU B 1
C95 C 0.3339(3) -0.0698(4) 0.2314(4) 0.073(8) Uani 0.64(2) 1 d PG B 1
C96 C 0.3650(3) -0.0573(6) 0.1997(4) 0.064(8) Uani 0.64(2) 1 d PG B 1
C97 C 0.3708(3) -0.0025(6) 0.2009(3) 0.070(9) Uani 0.64(2) 1 d PG B 1
C98 C 0.3392(7) 0.0760(6) 0.2457(7) 0.140(14) Uani 0.64(2) 1 d PGU B 1
H98A H 0.3135 0.0886 0.2351 0.210 Uiso 0.64(2) 1 calc PR B 1
H98B H 0.3601 0.0958 0.2304 0.210 Uiso 0.64(2) 1 calc PR B 1
H98C H 0.3412 0.0803 0.2794 0.210 Uiso 0.64(2) 1 calc PR B 1
C99 C 0.2878(5) -0.0176(9) 0.2881(5) 0.141(15) Uani 0.64(2) 1 d PGU B 1
H99A H 0.2978 0.0012 0.3153 0.211 Uiso 0.64(2) 1 calc PR B 1
H99B H 0.2791 -0.0521 0.2976 0.211 Uiso 0.64(2) 1 calc PR B 1
H99C H 0.2657 0.0014 0.2746 0.211 Uiso 0.64(2) 1 calc PR B 1
C100 C 0.3179(6) -0.1237(6) 0.2413(7) 0.145(18) Uani 0.64(2) 1 d PG B 1
H10G H 0.3206 -0.1452 0.2135 0.218 Uiso 0.64(2) 1 calc PR B 1
H10H H 0.2900 -0.1212 0.2499 0.218 Uiso 0.64(2) 1 calc PR B 1
H10I H 0.3328 -0.1393 0.2669 0.218 Uiso 0.64(2) 1 calc PR B 1
C101 C 0.3878(5) -0.0957(10) 0.1699(6) 0.132(14) Uani 0.64(2) 1 d PGU B 1
H10J H 0.3699 -0.1225 0.1586 0.198 Uiso 0.64(2) 1 calc PR B 1
H10K H 0.4087 -0.1116 0.1885 0.198 Uiso 0.64(2) 1 calc PR B 1
H10L H 0.3995 -0.0775 0.1435 0.198 Uiso 0.64(2) 1 calc PR B 1
C102 C 0.4009(5) 0.0277(10) 0.1726(6) 0.22(3) Uani 0.64(2) 1 d PG B 1
H10M H 0.4259 0.0292 0.1896 0.325 Uiso 0.64(2) 1 calc PR B 1
H10N H 0.3912 0.0629 0.1673 0.325 Uiso 0.64(2) 1 calc PR B 1
H10O H 0.4051 0.0105 0.1427 0.325 Uiso 0.64(2) 1 calc PR B 1
C93' C 0.3312(4) 0.0174(4) 0.2430(4) 0.053(13) Uani 0.36(2) 1 d PGU B 2
C94' C 0.3217(3) -0.0359(5) 0.2485(3) 0.11(3) Uani 0.36(2) 1 d PGU B 2
C95' C 0.3461(3) -0.0648(4) 0.2180(4) 0.044(12) Uani 0.36(2) 1 d PGU B 2
C96' C 0.3708(3) -0.0295(6) 0.1937(3) 0.054(14) Uani 0.36(2) 1 d PGU B 2
C97' C 0.3615(4) 0.0213(5) 0.2092(4) 0.053(13) Uani 0.36(2) 1 d PGU B 2
C98' C 0.3123(6) 0.0620(7) 0.2687(6) 0.072(13) Uani 0.36(2) 1 d PGU B 2
H98D H 0.2938 0.0485 0.2919 0.108 Uiso 0.36(2) 1 calc PR B 2
H98E H 0.2981 0.0840 0.2466 0.108 Uiso 0.36(2) 1 calc PR B 2
H98F H 0.3328 0.0823 0.2843 0.108 Uiso 0.36(2) 1 calc PR B 2
C99' C 0.2909(5) -0.0578(9) 0.2810(5) 0.12(2) Uani 0.36(2) 1 d PGU B 2
H99D H 0.3023 -0.0616 0.3121 0.187 Uiso 0.36(2) 1 calc PR B 2
H99E H 0.2824 -0.0917 0.2696 0.187 Uiso 0.36(2) 1 calc PR B 2
H99F H 0.2683 -0.0344 0.2824 0.187 Uiso 0.36(2) 1 calc PR B 2
C10A C 0.3460(6) -0.1230(6) 0.2124(7) 0.096(17) Uani 0.36(2) 1 d PGU B 2
H10P H 0.3645 -0.1384 0.2346 0.144 Uiso 0.36(2) 1 calc PR B 2
H10Q H 0.3541 -0.1320 0.1808 0.144 Uiso 0.36(2) 1 calc PR B 2
H10R H 0.3195 -0.1363 0.2182 0.144 Uiso 0.36(2) 1 calc PR B 2
C10B C 0.4014(4) -0.0435(11) 0.1577(5) 0.087(16) Uani 0.36(2) 1 d PGU B 2
H10S H 0.3900 -0.0399 0.1266 0.130 Uiso 0.36(2) 1 calc PR B 2
H10T H 0.4100 -0.0793 0.1625 0.130 Uiso 0.36(2) 1 calc PR B 2
H10U H 0.4241 -0.0203 0.1607 0.130 Uiso 0.36(2) 1 calc PR B 2
C10C C 0.3806(6) 0.0708(8) 0.1925(7) 0.12(2) Uani 0.36(2) 1 d PGU B 2
H10V H 0.3867 0.0679 0.1594 0.180 Uiso 0.36(2) 1 calc PR B 2
H10W H 0.4049 0.0769 0.2100 0.180 Uiso 0.36(2) 1 calc PR B 2
H10X H 0.3625 0.0998 0.1974 0.180 Uiso 0.36(2) 1 calc PR B 2
O8' O 0.1599(10) 0.9293(8) 0.8909(16) 0.20(3) Uiso 0.292(18) 1 d PD A 2
O9' O 0.1193(8) 0.8562(13) 0.8731(12) 0.14(2) Uiso 0.292(18) 1 d PD A 2
O10' O 0.1349(11) 0.8754(18) 0.9520(8) 0.23(4) Uiso 0.292(18) 1 d PD A 2
F7' F 0.1795(15) 0.8030(15) 0.9336(11) 0.182(9) Uiso 0.292(18) 1 d PD A 2
F8' F 0.1872(13) 0.8131(15) 0.8618(9) 0.146(19) Uiso 0.292(18) 1 d PD A 2
F9' F 0.2225(5) 0.8561(14) 0.9089(18) 0.27(4) Uiso 0.292(18) 1 d PD A 2
C103 C 0.2897(4) 0.0623(5) -0.0524(5) 0.055(4) Uani 1 1 d . . .
C104 C 0.2564(5) 0.0331(5) -0.0683(4) 0.056(4) Uani 1 1 d . . .
C105 C 0.2215(5) 0.0646(6) -0.0602(5) 0.066(4) Uani 1 1 d . . .
C106 C 0.2338(5) 0.1103(5) -0.0365(4) 0.065(4) Uani 1 1 d . . .
C107 C 0.2765(4) 0.1092(5) -0.0314(4) 0.053(3) Uani 1 1 d . . .
C108 C 0.3311(5) 0.0417(6) -0.0545(5) 0.069(4) Uani 1 1 d . . .
H10A H 0.3308 0.0043 -0.0491 0.104 Uiso 1 1 calc R . .
H10B H 0.3472 0.0586 -0.0306 0.104 Uiso 1 1 calc R . .
H10C H 0.3424 0.0489 -0.0851 0.104 Uiso 1 1 calc R . .
C109 C 0.2560(5) -0.0151(5) -0.0976(4) 0.063(4) Uani 1 1 d . . .
H10D H 0.2714 -0.0092 -0.1259 0.095 Uiso 1 1 calc R . .
H10E H 0.2288 -0.0236 -0.1060 0.095 Uiso 1 1 calc R . .
H10F H 0.2675 -0.0438 -0.0800 0.095 Uiso 1 1 calc R . .
C110 C 0.1824(6) 0.0520(7) -0.0723(5) 0.088(6) Uani 1 1 d . . .
H11A H 0.1641 0.0714 -0.0526 0.132 Uiso 1 1 calc R . .
H11B H 0.1781 0.0148 -0.0678 0.132 Uiso 1 1 calc R . .
H11C H 0.1778 0.0608 -0.1049 0.132 Uiso 1 1 calc R . .
C111 C 0.2081(6) 0.1572(6) -0.0265(5) 0.098(7) Uani 1 1 d . . .
H11D H 0.1981 0.1714 -0.0557 0.146 Uiso 1 1 calc R . .
H11E H 0.2238 0.1836 -0.0105 0.146 Uiso 1 1 calc R . .
H11F H 0.1860 0.1469 -0.0068 0.146 Uiso 1 1 calc R . .
C112 C 0.3014(6) 0.1517(6) -0.0134(5) 0.092(6) Uani 1 1 d . . .
H11G H 0.3233 0.1371 0.0046 0.138 Uiso 1 1 calc R . .
H11H H 0.2856 0.1742 0.0066 0.138 Uiso 1 1 calc R . .
H11I H 0.3120 0.1718 -0.0394 0.138 Uiso 1 1 calc R . .
C113 C 0.2409(5) 0.3475(7) 0.8299(5) 0.069(4) Uani 1 1 d . . .
C114 C 0.1312(4) 0.2494(5) 0.5396(4) 0.036(3) Uani 1 1 d . . .
C115 C 0.1875(4) 0.8393(6) 0.9023(6) 0.252(18) Uiso 1 1 d DU A .
C116 C 0.0067(9) 0.9083(12) 0.1821(9) 0.151(9) Uani 1 1 d U . .

loop_
_atom_site_aniso_label
_atom_site_aniso_U_11
_atom_site_aniso_U_22
_atom_site_aniso_U_33
_atom_site_aniso_U_23
_atom_site_aniso_U_13
_atom_site_aniso_U_12
Ir1 0.0629(4) 0.0552(3) 0.0461(3) -0.0087(2) -0.0060(3) 0.0160(3)
Ir2 0.0666(4) 0.0584(4) 0.0662(4) -0.0085(3) -0.0261(3) 0.0153(3)
Ir3 0.0605(4) 0.0634(4) 0.0423(3) -0.0032(2) -0.0007(3) 0.0011(3)
Ir4 0.0772(4) 0.0454(3) 0.0311(3) -0.0002(2) 0.0102(2) 0.0031(3)
Ag1 0.0691(7) 0.0541(6) 0.0465(6) -0.0048(5) -0.0067(5) -0.0006(6)
N1 0.057(7) 0.051(7) 0.050(7) -0.011(5) -0.016(6) 0.005(6)
N2 0.093(11) 0.064(8) 0.052(8) 0.004(6) 0.006(7) 0.006(8)
N3 0.062(8) 0.068(8) 0.058(7) -0.012(6) -0.015(7) 0.014(7)
N4 0.045(7) 0.065(7) 0.043(7) 0.003(5) -0.007(5) 0.008(6)
N5 0.073(8) 0.054(7) 0.025(5) -0.004(5) -0.001(5) -0.004(6)
N6 0.078(9) 0.050(7) 0.046(6) 0.003(5) -0.009(6) 0.016(6)
N7 0.069(8) 0.051(7) 0.031(6) -0.010(5) 0.005(5) 0.000(6)
N8 0.044(7) 0.058(7) 0.047(6) 0.002(5) 0.008(5) -0.007(6)
N9 0.063(8) 0.030(6) 0.081(8) -0.006(5) 0.002(6) 0.001(6)
N10 0.061(8) 0.062(7) 0.057(7) 0.002(6) 0.020(6) 0.004(7)
N11 0.060(8) 0.041(6) 0.063(7) 0.000(5) -0.022(6) 0.010(6)
N12 0.065(8) 0.037(6) 0.041(6) -0.004(5) 0.001(5) -0.009(5)
N13 0.036(6) 0.081(8) 0.030(5) 0.001(5) -0.008(5) -0.001(6)
N14 0.084(9) 0.059(7) 0.038(6) 0.005(5) -0.007(6) 0.014(7)
N15 0.066(8) 0.045(6) 0.051(7) -0.003(5) 0.001(6) -0.006(6)
N16 0.070(8) 0.051(7) 0.046(6) -0.004(5) 0.010(6) -0.016(6)
O1 0.088(8) 0.071(7) 0.071(7) -0.007(5) 0.010(6) -0.030(6)
O2 0.069(7) 0.116(9) 0.086(8) -0.027(7) 0.013(6) 0.009(7)
O3 0.077(8) 0.060(6) 0.118(9) 0.028(6) 0.013(7) 0.014(6)
O4 0.097(9) 0.083(7) 0.081(7) -0.006(6) -0.034(6) -0.028(7)
O5 0.203(17) 0.073(8) 0.153(13) 0.045(8) 0.084(12) 0.075(10)
O6 0.077(11) 0.23(2) 0.30(3) -0.083(19) -0.030(14) 0.052(13)
O7 0.251(19) 0.127(11) 0.054(8) -0.024(7) 0.026(9) 0.058(12)
O11 0.149(12) 0.094(9) 0.081(8) 0.039(7) -0.032(8) -0.050(8)
O12 0.48(4) 0.109(12) 0.113(13) -0.043(11) 0.035(18) -0.062(18)
O13 0.132(17) 0.44(5) 0.30(3) 0.20(3) 0.039(18) 0.09(2)
S1 0.066(2) 0.058(2) 0.047(2) -0.0012(17) 0.0004(17) 0.0055(19)
S2 0.110(4) 0.079(3) 0.070(3) -0.010(2) -0.002(3) 0.023(3)
S3 0.159(7) 0.196(8) 0.184(7) -0.096(6) 0.075(6) -0.064(6)
S4 0.104(4) 0.086(3) 0.081(3) 0.003(3) -0.023(3) -0.020(3)
F1 0.098(7) 0.093(6) 0.072(6) -0.004(5) 0.004(5) 0.037(6)
F2 0.087(7) 0.141(9) 0.086(7) -0.015(6) -0.018(6) -0.001(7)
F3 0.122(9) 0.130(9) 0.085(7) 0.065(6) 0.007(6) 0.021(7)
F4 0.150(11) 0.091(7) 0.124(9) -0.018(6) -0.031(8) 0.032(7)
F5 0.244(17) 0.070(7) 0.204(14) -0.036(8) 0.123(13) -0.017(9)
F6 0.209(15) 0.129(9) 0.076(8) -0.040(6) -0.032(8) 0.063(9)
F10 0.29(2) 0.122(11) 0.131(11) 0.028(9) -0.043(12) -0.099(13)
F11 0.285(19) 0.148(11) 0.152(11) 0.103(10) -0.129(12) -0.135(12)
C1 0.065(10) 0.045(7) 0.042(7) -0.003(6) -0.019(7) 0.001(7)
C2 0.037(8) 0.053(8) 0.060(9) -0.004(6) 0.003(7) -0.002(7)
C3 0.058(9) 0.062(9) 0.063(10) -0.004(7) -0.006(8) -0.004(8)
C4 0.090(13) 0.066(10) 0.048(9) -0.007(7) -0.011(8) 0.012(9)
C5 0.100(14) 0.033(7) 0.063(9) -0.012(6) 0.022(9) 0.000(8)
C6 0.063(10) 0.057(8) 0.041(8) -0.021(6) -0.007(7) -0.011(7)
C7 0.059(9) 0.068(9) 0.035(7) 0.000(6) -0.016(7) 0.014(8)
C8 0.030(7) 0.082(10) 0.048(8) -0.012(7) -0.003(6) 0.020(7)
C9 0.043(9) 0.086(11) 0.065(10) -0.010(8) -0.008(8) 0.016(8)
C10 0.093(15) 0.079(12) 0.141(18) 0.044(12) 0.046(13) 0.035(11)
C11 0.050(11) 0.127(17) 0.131(18) 0.017(13) 0.024(11) -0.002(11)
C12 0.120(19) 0.100(15) 0.118(18) 0.008(14) -0.003(16) 0.001(14)
C13 0.084(14) 0.081(12) 0.100(15) -0.008(10) -0.010(12) -0.013(11)
C14 0.048(10) 0.057(9) 0.109(14) -0.016(9) -0.016(10) 0.003(8)
C15 0.057(9) 0.039(7) 0.047(8) 0.000(6) -0.002(6) -0.007(7)
C16 0.065(10) 0.084(11) 0.033(7) -0.010(7) -0.015(6) -0.019(9)
C17 0.100(13) 0.048(8) 0.054(9) -0.021(7) 0.011(8) -0.010(9)
C18 0.081(11) 0.067(10) 0.055(9) -0.011(7) -0.022(8) 0.014(9)
C19 0.072(10) 0.053(8) 0.053(8) -0.006(7) -0.003(7) -0.020(8)
C20 0.052(8) 0.032(6) 0.032(6) -0.004(5) 0.004(6) -0.017(6)
C21 0.056(9) 0.042(7) 0.037(7) 0.002(6) 0.004(6) 0.001(7)
C22 0.057(9) 0.058(8) 0.049(8) -0.010(7) 0.000(7) -0.004(7)
C23 0.070(10) 0.042(7) 0.048(8) -0.003(6) 0.009(7) 0.021(7)
C24 0.104(14) 0.101(13) 0.033(8) 0.000(8) -0.002(8) 0.028(11)
C25 0.145(18) 0.071(11) 0.072(11) -0.013(9) -0.022(11) 0.018(11)
C26 0.111(15) 0.068(11) 0.061(10) -0.008(8) -0.004(9) 0.028(10)
C27 0.100(12) 0.043(8) 0.058(9) 0.007(7) 0.018(8) 0.014(8)
C28 0.070(10) 0.068(9) 0.030(7) 0.009(6) 0.020(6) 0.013(8)
C29 0.074(11) 0.047(8) 0.058(9) -0.012(6) 0.009(8) -0.023(8)
C30 0.093(12) 0.059(9) 0.047(8) -0.003(7) 0.009(8) -0.008(9)
C31 0.096(15) 0.17(2) 0.054(11) 0.024(12) 0.016(10) -0.052(15)
C32 0.123(18) 0.073(12) 0.091(14) 0.011(10) 0.000(13) -0.018(12)
C33 0.061(10) 0.061(9) 0.049(8) -0.005(7) 0.002(7) -0.003(8)
C34 0.125(16) 0.072(11) 0.043(9) -0.004(8) -0.007(10) -0.029(12)
C35 0.079(12) 0.044(8) 0.108(14) 0.008(9) -0.053(11) -0.013(8)
C36 0.107(14) 0.059(10) 0.052(9) -0.006(7) -0.010(8) -0.036(10)
C37 0.082(10) 0.027(6) 0.037(7) 0.005(5) 0.010(7) 0.013(7)
C38 0.054(9) 0.048(8) 0.049(8) 0.005(6) 0.000(7) -0.015(7)
C39 0.052(9) 0.052(8) 0.051(8) -0.020(7) -0.011(7) -0.004(7)
C40 0.059(9) 0.036(7) 0.040(7) 0.008(5) -0.011(6) -0.024(6)
C41 0.056(9) 0.053(8) 0.036(7) -0.005(6) -0.001(6) 0.014(7)
C42 0.045(9) 0.064(9) 0.057(9) 0.012(7) -0.006(7) -0.001(8)
C43 0.062(11) 0.071(11) 0.116(14) -0.015(10) 0.016(10) -0.022(9)
C44 0.024(8) 0.066(11) 0.167(18) -0.009(11) 0.036(10) 0.002(8)
C45 0.073(13) 0.080(13) 0.160(19) -0.031(13) 0.039(12) -0.002(11)
C46 0.036(7) 0.038(7) 0.044(7) -0.004(5) -0.012(6) -0.014(6)
C47 0.054(9) 0.061(9) 0.059(9) -0.031(7) -0.015(7) 0.011(8)
C48 0.091(12) 0.050(8) 0.055(9) 0.000(7) -0.006(8) -0.012(9)
C49 0.067(11) 0.048(8) 0.074(10) -0.012(7) 0.010(8) -0.006(8)
C50 0.094(13) 0.054(9) 0.056(9) -0.016(7) 0.035(8) -0.011(9)
C51 0.045(9) 0.024(6) 0.090(11) -0.009(7) -0.001(8) -0.010(6)
C52 0.087(13) 0.043(9) 0.106(13) 0.012(8) -0.028(11) -0.025(9)
C53 0.072(12) 0.057(11) 0.124(16) 0.007(11) -0.022(12) -0.025(9)
C54 0.16(2) 0.071(13) 0.101(16) 0.027(11) -0.074(16) -0.065(15)
C55 0.077(12) 0.040(8) 0.096(13) 0.020(8) -0.016(11) -0.027(9)
C56 0.115(16) 0.060(11) 0.062(11) 0.018(8) -0.016(11) -0.015(11)
C57 0.115(16) 0.050(9) 0.071(11) 0.010(8) 0.007(11) -0.031(10)
C58 0.071(10) 0.064(9) 0.044(8) 0.016(7) -0.014(7) -0.017(8)
C59 0.075(10) 0.036(7) 0.040(7) 0.011(6) -0.011(7) -0.028(7)
C60 0.073(11) 0.043(8) 0.070(10) 0.001(7) -0.031(9) -0.018(8)
C61 0.039(8) 0.037(7) 0.066(9) 0.002(6) 0.000(7) -0.008(6)
C62 0.066(10) 0.037(7) 0.044(7) 0.002(6) 0.001(7) -0.032(7)
C63 0.046(9) 0.066(9) 0.058(9) 0.015(7) -0.015(7) 0.000(8)
C64 0.046(9) 0.051(9) 0.074(10) -0.011(7) -0.003(7) -0.026(8)
C65 0.120(19) 0.112(17) 0.121(17) -0.035(13) 0.016(14) 0.022(15)
C66 0.041(9) 0.074(11) 0.146(16) -0.007(11) 0.030(10) -0.005(9)
C67 0.075(12) 0.077(12) 0.101(13) -0.025(10) 0.032(10) -0.001(10)
C68 0.058(9) 0.047(7) 0.031(6) -0.003(6) -0.005(6) -0.004(7)
C69 0.080(10) 0.038(7) 0.031(6) -0.009(5) 0.006(7) 0.007(7)
C70 0.067(10) 0.069(10) 0.058(9) 0.005(8) 0.008(8) -0.001(9)
C71 0.095(13) 0.039(8) 0.078(11) 0.008(7) 0.009(9) -0.001(9)
C72 0.093(12) 0.044(8) 0.050(8) 0.002(6) -0.002(8) 0.021(8)
C73 0.075(12) 0.093(13) 0.063(10) -0.006(9) -0.023(9) 0.030(10)
C74 0.095(14) 0.088(13) 0.062(10) -0.024(9) -0.012(9) 0.021(11)
C75 0.081(12) 0.068(10) 0.048(8) -0.010(7) 0.002(8) 0.014(9)
C76 0.074(11) 0.066(10) 0.041(8) -0.013(7) -0.010(7) 0.022(9)
C77 0.077(12) 0.061(10) 0.062(9) -0.028(8) -0.018(8) 0.018(9)
C78 0.129(18) 0.139(18) 0.089(13) -0.045(12) -0.045(12) 0.080(15)
C79 0.075(13) 0.149(19) 0.098(14) 0.038(13) 0.015(11) -0.009(13)
C80 0.096(13) 0.074(10) 0.055(9) 0.002(8) -0.008(8) 0.017(10)
C81 0.089(13) 0.097(12) 0.048(9) -0.015(8) -0.007(8) 0.003(10)
C82 0.143(19) 0.080(13) 0.127(17) -0.046(12) -0.065(14) 0.037(13)
C83 0.095(13) 0.053(9) 0.085(12) -0.020(8) -0.064(11) 0.036(9)
C84 0.056(10) 0.065(10) 0.106(13) -0.016(9) -0.043(10) 0.008(9)
C85 0.095(14) 0.075(11) 0.070(10) -0.004(9) -0.051(10) 0.028(11)
C86 0.072(12) 0.094(13) 0.086(13) -0.027(10) -0.052(11) 0.029(11)
C87 0.16(2) 0.101(15) 0.051(10) -0.006(10) -0.049(13) 0.054(16)
C88 0.107(18) 0.102(16) 0.20(3) -0.035(16) -0.091(18) 0.001(14)
C89 0.062(11) 0.091(12) 0.109(14) -0.002(11) -0.017(10) 0.029(10)
C90 0.089(13) 0.101(14) 0.096(13) 0.014(11) -0.026(11) -0.024(12)
C91 0.16(2) 0.130(17) 0.075(12) 0.030(12) -0.016(13) 0.077(16)
C92 0.21(3) 0.16(2) 0.064(12) -0.029(13) -0.039(14) 0.11(2)
C93 0.09(2) 0.09(3) 0.08(2) -0.025(18) -0.02(2) 0.008(19)
C94 0.052(13) 0.083(14) 0.036(11) 0.005(10) 0.014(9) 0.027(11)
C95 0.041(14) 0.12(3) 0.061(16) 0.010(16) -0.011(13) -0.025(16)
C96 0.065(17) 0.083(19) 0.044(14) -0.026(13) 0.022(12) -0.027(15)
C97 0.048(16) 0.06(2) 0.10(2) -0.007(16) -0.051(15) 0.000(15)
C98 0.16(2) 0.110(19) 0.15(2) -0.015(16) -0.029(17) -0.009(17)
C99 0.15(2) 0.16(2) 0.12(2) 0.021(16) -0.012(16) 0.011(17)
C100 0.14(3) 0.13(3) 0.17(4) 0.06(3) -0.08(3) -0.01(3)
C101 0.114(19) 0.14(2) 0.140(19) -0.059(16) -0.026(15) 0.033(16)
C102 0.10(3) 0.33(8) 0.22(5) 0.05(5) 0.01(3) -0.10(4)
C93' 0.07(2) 0.05(2) 0.044(18) 0.006(15) -0.013(15) 0.005(16)
C94' 0.12(3) 0.11(3) 0.10(3) 0.005(19) 0.000(19) 0.003(19)
C95' 0.046(15) 0.048(14) 0.038(14) 0.013(9) -0.005(9) 0.003(9)
C96' 0.045(19) 0.07(2) 0.045(18) -0.014(16) 0.009(15) -0.003(17)
C97' 0.06(2) 0.044(19) 0.058(19) 0.025(15) -0.005(15) 0.019(15)
C98' 0.09(2) 0.070(19) 0.058(18) 0.009(15) -0.006(16) 0.022(16)
C99' 0.14(3) 0.12(3) 0.12(3) 0.019(18) 0.001(19) -0.004(19)
C10A 0.13(3) 0.06(2) 0.10(2) 0.006(16) -0.023(18) 0.007(17)
C10B 0.080(18) 0.092(18) 0.089(18) -0.004(10) 0.016(10) 0.000(10)
C10C 0.09(3) 0.14(3) 0.12(3) 0.006(19) -0.026(18) -0.016(19)
C103 0.056(10) 0.054(8) 0.054(8) 0.015(7) 0.017(7) -0.005(8)
C104 0.079(11) 0.065(9) 0.025(6) 0.013(6) 0.006(6) 0.012(8)
C105 0.083(13) 0.064(10) 0.052(9) 0.010(7) 0.011(8) 0.006(9)
C106 0.118(14) 0.045(8) 0.033(7) 0.007(6) 0.034(8) 0.017(9)
C107 0.061(10) 0.050(8) 0.048(8) 0.005(6) 0.021(7) -0.007(8)
C108 0.080(12) 0.080(11) 0.047(8) 0.019(7) 0.005(8) -0.020(9)
C109 0.087(11) 0.082(10) 0.022(6) -0.013(6) 0.003(6) 0.019(9)
C110 0.105(15) 0.120(15) 0.039(9) 0.021(9) -0.001(9) 0.023(12)
C111 0.173(19) 0.058(10) 0.062(10) 0.023(8) 0.041(11) 0.053(11)
C112 0.145(18) 0.065(10) 0.066(10) 0.011(8) 0.026(11) -0.020(11)
C113 0.067(11) 0.087(11) 0.052(9) 0.005(8) 0.006(8) 0.021(10)
C114 0.042(7) 0.047(7) 0.021(6) -0.018(5) 0.002(5) 0.001(6)
C116 0.163(17) 0.164(17) 0.126(14) 0.076(13) -0.070(13) -0.057(14)

loop_
_atom_type_symbol
_atom_type_description
_atom_type_scat_dispersion_real
_atom_type_scat_dispersion_imag
_atom_type_scat_source
C C 0.0033 0.0016 'International Tables Vol C Tables 4.2.6.8 and 6.1.1.4'
H H 0.0000 0.0000 'International Tables Vol C Tables 4.2.6.8 and 6.1.1.4'
N N 0.0061 0.0033 'International Tables Vol C Tables 4.2.6.8 and 6.1.1.4'
O O 0.0106 0.0060 'International Tables Vol C Tables 4.2.6.8 and 6.1.1.4'
F F 0.0171 0.0103 'International Tables Vol C Tables 4.2.6.8 and 6.1.1.4'
S S 0.1246 0.1234 'International Tables Vol C Tables 4.2.6.8 and 6.1.1.4'
Ir Ir -1.4442 7.9887 'International Tables Vol C Tables 4.2.6.8 and 6.1.1.4'
Ag Ag -0.8971 1.1015 'International Tables Vol C Tables 4.2.6.8 and 6.1.1.4'

loop_
_geom_angle_atom_site_label_1
_geom_angle_atom_site_label_2
_geom_angle_atom_site_label_3
_geom_angle
N9 Ir1 C75 92.3(5)
N9 Ir1 N2 84.2(5)
C75 Ir1 N2 145.3(6)
N9 Ir1 N1 84.9(4)
C75 Ir1 N1 134.7(5)
N2 Ir1 N1 79.5(4)
N9 Ir1 C76 115.3(5)
C75 Ir1 C76 37.2(5)
N2 Ir1 C76 160.0(5)
N1 Ir1 C76 105.2(5)
N9 Ir1 C77 155.2(5)
C75 Ir1 C77 65.4(6)
N2 Ir1 C77 120.2(5)
N1 Ir1 C77 102.8(5)
C76 Ir1 C77 40.0(5)
N9 Ir1 C74 103.7(6)
C75 Ir1 C74 39.5(6)
N2 Ir1 C74 108.1(6)
N1 Ir1 C74 168.9(6)
C76 Ir1 C74 64.9(6)
C77 Ir1 C74 66.4(7)
N9 Ir1 C73 138.7(6)
C75 Ir1 C73 62.9(6)
N2 Ir1 C73 98.1(5)
N1 Ir1 C73 136.2(6)
C76 Ir1 C73 64.8(6)
C77 Ir1 C73 40.9(6)
C74 Ir1 C73 36.2(6)
C83 Ir2 N13 105.1(5)
C83 Ir2 N3 109.1(7)
N13 Ir2 N3 83.1(4)
C83 Ir2 N4 167.1(6)
N13 Ir2 N4 86.1(4)
N3 Ir2 N4 78.2(4)
C83 Ir2 C87 38.6(7)
N13 Ir2 C87 96.6(6)
N3 Ir2 C87 146.7(8)
N4 Ir2 C87 135.1(8)
C83 Ir2 C84 38.9(5)
N13 Ir2 C84 141.3(5)
N3 Ir2 C84 95.5(6)
N4 Ir2 C84 131.7(5)
C87 Ir2 C84 64.2(7)
C83 Ir2 C86 64.9(7)
N13 Ir2 C86 121.0(5)
N3 Ir2 C86 155.8(6)
N4 Ir2 C86 104.0(6)
C87 Ir2 C86 37.9(7)
C84 Ir2 C86 64.7(7)
C83 Ir2 C85 65.4(6)
N13 Ir2 C85 158.9(5)
N3 Ir2 C85 117.5(6)
N4 Ir2 C85 101.8(5)
C87 Ir2 C85 63.9(7)
C84 Ir2 C85 39.2(6)
C86 Ir2 C85 38.3(6)
N10 Ir3 C95' 110.2(5)
N10 Ir3 C96' 148.8(5)
C95' Ir3 C96' 39.32(18)
N10 Ir3 C93 128.0(5)
C95' Ir3 C93 62.6(2)
C96' Ir3 C93 53.9(2)
N10 Ir3 C94' 94.7(4)
C95' Ir3 C94' 38.99(17)
C96' Ir3 C94' 65.2(3)
C93 Ir3 C94' 45.3(2)
N10 Ir3 C97' 152.8(5)
C95' Ir3 C97' 65.1(3)
C96' Ir3 C97' 38.71(18)
C93 Ir3 C97' 24.91(12)
C94' Ir3 C97' 64.4(3)
N10 Ir3 C97 159.5(4)
C95' Ir3 C97 52.2(2)
C96' Ir3 C97 19.51(9)
C93 Ir3 C97 38.68(17)
C94' Ir3 C97 65.1(3)
C97' Ir3 C97 19.38(9)
N10 Ir3 N5 83.8(4)
C95' Ir3 N5 163.1(4)
C96' Ir3 N5 127.4(5)
C93 Ir3 N5 101.6(4)
C94' Ir3 N5 133.9(4)
C97' Ir3 N5 98.1(4)
C97 Ir3 N5 112.1(5)
N10 Ir3 N6 84.1(4)
C95' Ir3 N6 110.5(4)
C96' Ir3 N6 99.7(4)
C93 Ir3 N6 147.8(5)
C94' Ir3 N6 146.6(4)
C97' Ir3 N6 123.0(5)
C97 Ir3 N6 110.7(5)
N5 Ir3 N6 79.3(4)
N10 Ir3 C93' 114.8(5)
C95' Ir3 C93' 64.7(3)
C96' Ir3 C93' 64.6(3)
C93 Ir3 C93' 13.23(6)
C94' Ir3 C93' 38.24(17)
C97' Ir3 C93' 38.11(18)
C97 Ir3 C93' 51.2(2)
N5 Ir3 C93' 101.4(4)
N6 Ir3 C93' 161.1(5)
N10 Ir3 C94 96.5(4)
C95' Ir3 C94 46.8(2)
C96' Ir3 C94 67.7(3)
C93 Ir3 C94 38.48(17)
C94' Ir3 C94 9.5
C97' Ir3 C94 60.0(2)
C97 Ir3 C94 64.1(2)
N5 Ir3 C94 124.7(4)
N6 Ir3 C94 156.0(4)
C93' Ir3 C94 29.77(14)
N10 Ir3 C96 128.9(5)
C95' Ir3 C96 22.42(11)
C96' Ir3 C96 20.07(10)
C93 Ir3 C96 63.9(3)
C94' Ir3 C96 57.5(2)
C97' Ir3 C96 55.7(2)
C97 Ir3 C96 37.96(17)
N5 Ir3 C96 147.0(5)
N6 Ir3 C96 97.7(4)
C93' Ir3 C96 71.2(3)
C94 Ir3 C96 63.2(2)
C106 Ir4 N14 112.6(5)
C106 Ir4 N8 106.4(5)
N14 Ir4 N8 84.4(4)
C106 Ir4 C107 40.0(6)
N14 Ir4 C107 151.7(5)
N8 Ir4 C107 96.5(5)
C106 Ir4 C104 66.0(5)
N14 Ir4 C104 114.4(5)
N8 Ir4 C104 161.1(5)
C107 Ir4 C104 66.3(5)
C106 Ir4 N7 161.6(5)
N14 Ir4 N7 85.3(4)
N8 Ir4 N7 78.6(4)
C107 Ir4 N7 122.7(5)
C104 Ir4 N7 103.5(4)
C106 Ir4 C103 65.3(5)
N14 Ir4 C103 153.1(5)
N8 Ir4 C103 122.3(5)
C107 Ir4 C103 38.8(5)
C104 Ir4 C103 39.0(5)
N7 Ir4 C103 96.9(5)
C106 Ir4 C105 38.7(5)
N14 Ir4 C105 96.2(5)
N8 Ir4 C105 142.1(5)
C107 Ir4 C105 66.0(6)
C104 Ir4 C105 39.5(5)
N7 Ir4 C105 139.4(5)
C103 Ir4 C105 65.0(6)
O1 Ag1 N16 118.6(3)
O1 Ag1 N12 118.5(4)
N16 Ag1 N12 103.7(4)
O1 Ag1 N11 85.2(3)
N16 Ag1 N11 154.7(3)
N12 Ag1 N11 68.3(3)
O1 Ag1 N15 87.3(4)
N16 Ag1 N15 70.1(4)
N12 Ag1 N15 151.6(3)
N11 Ag1 N15 105.0(4)
C7 N1 C1 101.9(11)
C7 N1 Ir1 111.0(9)
C1 N1 Ir1 146.8(9)
C8 N2 C9 99.4(12)
C8 N2 Ir1 109.3(10)
C9 N2 Ir1 149.9(10)
C8 N3 C14 100.8(12)
C8 N3 Ir2 111.8(10)
C14 N3 Ir2 147.1(10)
C7 N4 C6 102.6(11)
C7 N4 Ir2 109.9(9)
C6 N4 Ir2 146.8(8)
C21 N5 C15 101.9(10)
C21 N5 Ir3 109.8(8)
C15 N5 Ir3 146.2(8)
C22 N6 C23 103.6(11)
C22 N6 Ir3 107.9(8)
C23 N6 Ir3 145.8(9)
C22 N7 C28 100.6(10)
C22 N7 Ir4 110.2(8)
C28 N7 Ir4 147.2(9)
C21 N8 C20 101.8(10)
C21 N8 Ir4 112.3(8)
C20 N8 Ir4 145.4(9)
C41 N9 C45 116.6(12)
C41 N9 Ir1 124.6(10)
C45 N9 Ir1 118.8(10)
C46 N10 C50 113.5(12)
C46 N10 Ir3 122.9(9)
C50 N10 Ir3 123.5(10)
C39 N11 C42 121.2(12)
C39 N11 Ag1 114.3(9)
C42 N11 Ag1 123.0(8)
C40 N12 C47 116.6(11)
C40 N12 Ag1 117.4(9)
C47 N12 Ag1 126.0(8)
C67 N13 C63 122.4(13)
C67 N13 Ir2 117.0(10)
C63 N13 Ir2 120.1(9)
C68 N14 C72 121.5(13)
C68 N14 Ir4 119.6(9)
C72 N14 Ir4 119.0(10)
C61 N15 C64 119.7(12)
C61 N15 Ag1 111.8(9)
C64 N15 Ag1 127.9(9)
C62 N16 C69 116.0(11)
C62 N16 Ag1 115.6(9)
C69 N16 Ag1 128.3(9)
O2 S1 O3 116.4(7)
O2 S1 O4 112.4(7)
O3 S1 O4 116.0(7)
O2 S1 C113 103.2(7)
O3 S1 C113 103.1(7)
O4 S1 C113 103.3(8)
O6 S2 O7 110.9(13)
O6 S2 O5 115.2(13)
O7 S2 O5 115.0(11)
O6 S2 C114 103.1(9)
O7 S2 C114 107.2(7)
O5 S2 C114 104.1(7)
O8 S3 O8' 52(2)
O8 S3 O10 119.1(7)
O8' S3 O10 144.4(16)
O8 S3 O9' 148.7(15)
O8' S3 O9' 115.8(16)
O10 S3 O9' 50.9(17)
O8 S3 O10' 64(2)
O8' S3 O10' 114.7(16)
O10 S3 O10' 62(2)
O9' S3 O10' 112.8(16)
O8 S3 O9 113.5(7)
O8' S3 O9 62(2)
O10 S3 O9 113.0(7)
O9' S3 O9 62.4(18)
O10' S3 O9 167.7(15)
O8 S3 C115 107.2(8)
O8' S3 C115 106.2(14)
O10 S3 C115 109.1(8)
O9' S3 C115 104.0(12)
O10' S3 C115 101.3(13)
O9 S3 C115 91.0(7)
O12 S4 O11 122.9(11)
O12 S4 O13 109.1(17)
O11 S4 O13 115.1(12)
O12 S4 C116 95.5(16)
O11 S4 C116 110.8(10)
O13 S4 C116 99.0(18)
C2 C1 N1 134.5(12)
C2 C1 C6 118.6(13)
N1 C1 C6 106.9(12)
C3 C2 C1 120.7(14)
C2 C3 C4 122.2(15)
C5 C4 C3 119.8(16)
C4 C5 C6 121.3(16)
N4 C6 C5 134.1(14)
N4 C6 C1 108.5(12)
C5 C6 C1 117.4(14)
N4 C7 N1 120.2(13)
N4 C7 C8 122.6(12)
N1 C7 C8 117.0(12)
N3 C8 N2 121.0(13)
N3 C8 C7 116.7(12)
N2 C8 C7 122.3(12)
N2 C9 C10 130.4(16)
N2 C9 C14 110.7(14)
C10 C9 C14 119.0(16)
C11 C10 C9 118(2)
C10 C11 C12 123(2)
C13 C12 C11 119(2)
C12 C13 C14 121(2)
N3 C14 C9 108.1(13)
N3 C14 C13 132.5(17)
C9 C14 C13 119.3(17)
C16 C15 N5 131.5(12)
C16 C15 C20 120.1(12)
N5 C15 C20 108.3(10)
C17 C16 C15 118.1(12)
C16 C17 C18 122.3(13)
C19 C18 C17 120.3(14)
C18 C19 C20 118.6(13)
N8 C20 C15 107.9(11)
N8 C20 C19 131.5(11)
C15 C20 C19 120.2(11)
N8 C21 N5 120.0(11)
N8 C21 C22 119.0(12)
N5 C21 C22 120.3(12)
N6 C22 N7 118.3(12)
N6 C22 C21 122.1(12)
N7 C22 C21 119.6(12)
N6 C23 C24 131.7(12)
N6 C23 C28 107.4(11)
C24 C23 C28 120.9(12)
C25 C24 C23 117.3(14)
C24 C25 C26 122.2(15)
C27 C26 C25 119.7(14)
C26 C27 C28 118.8(14)
N7 C28 C23 109.8(11)
N7 C28 C27 129.1(12)
C23 C28 C27 120.9(12)
C30 C29 C38 122.9(14)
C30 C29 C39 133.1(15)
C38 C29 C39 103.5(11)
C29 C30 C31 113.0(16)
C32 C31 C30 126.1(18)
C31 C32 C33 119.1(18)
C32 C33 C34 124.1(16)
C32 C33 C38 118.9(15)
C34 C33 C38 117.0(13)
C35 C34 C33 117.9(15)
C34 C35 C36 123.9(17)
C37 C36 C35 118.3(15)
C36 C37 C38 119.3(12)
C36 C37 C40 133.8(12)
C38 C37 C40 106.5(12)
C37 C38 C33 123.2(13)
C37 C38 C29 116.8(12)
C33 C38 C29 119.8(13)
N11 C39 C29 132.9(13)
N11 C39 C40 120.8(12)
C29 C39 C40 106.2(11)
N12 C40 C37 134.7(13)
N12 C40 C39 118.2(11)
C37 C40 C39 106.8(11)
N9 C41 C42 124.5(13)
C43 C42 N11 121.9(14)
C43 C42 C41 116.4(14)
N11 C42 C41 121.7(13)
C42 C43 C44 119.4(15)
C45 C44 C43 120.5(15)
C44 C45 N9 122.5(16)
C47 C46 N10 125.1(11)
C46 C47 C48 117.9(13)
C46 C47 N12 122.4(12)
C48 C47 N12 119.6(14)
C49 C48 C47 120.4(16)
C50 C49 C48 119.6(14)
C49 C50 N10 123.3(14)
C60 C51 C52 113.6(15)
C60 C51 C61 110.3(13)
C52 C51 C61 135.9(14)
C53 C52 C51 121.2(18)
C54 C53 C52 121(2)
C53 C54 C55 123.4(18)
C60 C55 C54 111.8(18)
C60 C55 C56 117.3(18)
C54 C55 C56 130.8(19)
C57 C56 C55 122.9(17)
C56 C57 C58 120.2(17)
C59 C58 C57 120.9(16)
C58 C59 C60 118.5(12)
C58 C59 C62 134.9(14)
C60 C59 C62 106.6(13)
C55 C60 C51 129.2(17)
C55 C60 C59 120.1(16)
C51 C60 C59 110.7(12)
N15 C61 C51 133.3(13)
N15 C61 C62 122.6(12)
C51 C61 C62 104.0(11)
N16 C62 C59 131.9(14)
N16 C62 C61 119.9(12)
C59 C62 C61 108.2(13)
N13 C63 C64 118.9(13)
C63 C64 C65 119.3(16)
C63 C64 N15 117.7(13)
C65 C64 N15 123.0(14)
C66 C65 C64 120(2)
C65 C66 C67 119.4(17)
N13 C67 C66 119.7(15)
N14 C68 C69 121.2(12)
C70 C69 N16 123.3(13)
C70 C69 C68 116.7(13)
N16 C69 C68 120.0(11)
C71 C70 C69 122.5(14)
C70 C71 C72 117.9(13)
N14 C72 C71 120.0(13)
C74 C73 C78 126(2)
C74 C73 C77 111.2(15)
C78 C73 C77 122.4(17)
C74 C73 Ir1 71.4(10)
C78 C73 Ir1 126.7(11)
C77 C73 Ir1 68.7(8)
C73 C74 C75 105.9(17)
C73 C74 C79 125.8(17)
C75 C74 C79 128.2(17)
C73 C74 Ir1 72.3(10)
C75 C74 Ir1 67.5(9)
C79 C74 Ir1 127.9(12)
C76 C75 C74 111.9(14)
C76 C75 C80 125.2(15)
C74 C75 C80 122.5(16)
C76 C75 Ir1 73.3(9)
C74 C75 Ir1 73.0(9)
C80 C75 Ir1 127.0(10)
C75 C76 C77 109.0(14)
C75 C76 C81 126.9(14)
C77 C76 C81 124.0(15)
C75 C76 Ir1 69.5(9)
C77 C76 Ir1 70.5(8)
C81 C76 Ir1 128.6(9)
C82 C77 C76 127.3(17)
C82 C77 C73 129.9(15)
C76 C77 C73 101.7(14)
C82 C77 Ir1 131.8(12)
C76 C77 Ir1 69.5(8)
C73 C77 Ir1 70.4(9)
C87 C83 C84 107.4(18)
C87 C83 C88 128.2(17)
C84 C83 C88 123.6(19)
C87 C83 Ir2 71.8(9)
C84 C83 Ir2 71.7(8)
C88 C83 Ir2 129.8(13)
C83 C84 C85 107.8(16)
C83 C84 C89 125.9(17)
C85 C84 C89 126.2(14)
C83 C84 Ir2 69.4(8)
C85 C84 Ir2 71.3(9)
C89 C84 Ir2 124.6(12)
C86 C85 C84 106.7(16)
C86 C85 C90 128.6(19)
C84 C85 C90 124.3(16)
C86 C85 Ir2 70.2(10)
C84 C85 Ir2 69.6(9)
C90 C85 Ir2 129.9(10)
C87 C86 C85 108.6(18)
C87 C86 C91 125.9(19)
C85 C86 C91 125.2(19)
C87 C86 Ir2 70.8(11)
C85 C86 Ir2 71.5(11)
C91 C86 Ir2 129.1(11)
C86 C87 C83 109.4(16)
C86 C87 C92 129(2)
C83 C87 C92 122(2)
C86 C87 Ir2 71.3(10)
C83 C87 Ir2 69.5(8)
C92 C87 Ir2 124.4(11)
C97 C93 C94 108.0
C97 C93 C98 126.0
C94 C93 C98 126.0
C97 C93 Ir3 71.5(3)
C94 C93 Ir3 72.4(3)
C98 C93 Ir3 121.8(3)
C95 C94 C93 108.0
C95 C94 C99 126.0
C93 C94 C99 126.0
C95 C94 Ir3 73.0(3)
C93 C94 Ir3 69.1(3)
C99 C94 Ir3 123.5(3)
C94 C95 C96 108.0
C94 C95 C100 126.0
C96 C95 C100 126.0
C94 C95 Ir3 69.4(3)
C96 C95 Ir3 70.8(3)
C100 C95 Ir3 125.4(3)
C97 C96 C95 108.0
C97 C96 C101 126.0
C95 C96 C101 126.0
C97 C96 Ir3 68.9(3)
C95 C96 Ir3 71.8(3)
C101 C96 Ir3 124.9(3)
C93 C97 C96 108.0
C93 C97 C102 126.0
C96 C97 C102 126.0
C93 C97 Ir3 69.8(3)
C96 C97 Ir3 73.1(3)
C102 C97 Ir3 122.7(3)
C94' C93' C97' 108.0
C94' C93' C98' 126.0
C97' C93' C98' 126.0
C94' C93' Ir3 69.5(3)
C97' C93' Ir3 70.2(3)
C98' C93' Ir3 125.9(3)
C93' C94' C95' 108.0
C93' C94' C99' 126.0
C95' C94' C99' 126.0
C93' C94' Ir3 72.3(3)
C95' C94' Ir3 68.9(3)
C99' C94' Ir3 124.4(3)
C94' C95' C96' 108.0
C94' C95' C10A 126.0
C96' C95' C10A 126.0
C94' C95' Ir3 72.1(3)
C96' C95' Ir3 70.8(3)
C10A C95' Ir3 122.8(3)
C97' C96' C95' 108.0
C97' C96' C10B 126.0
C95' C96' C10B 126.0
C97' C96' Ir3 72.5(3)
C95' C96' Ir3 69.9(3)
C10B C96' Ir3 123.2(3)
C96' C97' C93' 108.0
C96' C97' C10C 126.0
C93' C97' C10C 126.0
C96' C97' Ir3 68.8(3)
C93' C97' Ir3 71.7(3)
C10C C97' Ir3 125.1(3)
C107 C103 C104 109.5(13)
C107 C103 C108 127.7(14)
C104 C103 C108 122.5(13)
C107 C103 Ir4 69.6(7)
C104 C103 Ir4 69.8(7)
C108 C103 Ir4 122.5(9)
C103 C104 C105 107.1(13)
C103 C104 C109 128.5(13)
C105 C104 C109 123.1(14)
C103 C104 Ir4 71.2(7)
C105 C104 Ir4 71.3(8)
C109 C104 Ir4 132.7(9)
C110 C105 C106 125.9(16)
C110 C105 C104 126.5(15)
C106 C105 C104 107.7(15)
C110 C105 Ir4 126.0(10)
C106 C105 Ir4 68.9(8)
C104 C105 Ir4 69.3(8)
C105 C106 C107 108.9(13)
C105 C106 C111 125.8(17)
C107 C106 C111 124.4(15)
C105 C106 Ir4 72.4(8)
C107 C106 Ir4 70.3(8)
C111 C106 Ir4 132.2(9)
C103 C107 C106 106.6(12)
C103 C107 C112 126.8(14)
C106 C107 C112 126.2(13)
C103 C107 Ir4 71.6(7)
C106 C107 Ir4 69.6(7)
C112 C107 Ir4 129.4(10)
F3 C113 F1 107.0(13)
F3 C113 F2 101.3(12)
F1 C113 F2 102.8(13)
F3 C113 S1 116.3(12)
F1 C113 S1 114.7(11)
F2 C113 S1 113.1(11)
F6 C114 F5 114.9(12)
F6 C114 F4 102.5(12)
F5 C114 F4 102.5(13)
F6 C114 S2 113.4(10)
F5 C114 S2 114.2(9)
F4 C114 S2 107.6(8)
F7 C115 F9' 112.8(18)
F7 C115 F9 111.9(10)
F9' C115 F9 48(2)
F7 C115 F7' 49.8(19)
F9' C115 F7' 109.2(18)
F9 C115 F7' 75(2)
F7 C115 F8' 54.4(18)
F9' C115 F8' 108.0(18)
F9 C115 F8' 149(2)
F7' C115 F8' 103.3(17)
F7 C115 F8 106.5(9)
F9' C115 F8 56(2)
F9 C115 F8 102.8(9)
F7' C115 F8 149(2)
F8' C115 F8 62.6(18)
F7 C115 S3 124.9(10)
F9' C115 S3 122.1(17)
F9 C115 S3 101.5(8)
F7' C115 S3 104(2)
F8' C115 S3 109(2)
F8 C115 S3 107.1(8)
F10 C116 F11 102(2)
F10 C116 F12 91.2(19)
F11 C116 F12 107(3)
F10 C116 S4 121(2)
F11 C116 S4 123.1(18)
F12 C116 S4 107(2)

loop_
_geom_bond_atom_site_label_1
_geom_bond_atom_site_label_2
_geom_bond_distance
Ir1 N9 2.099(10)
Ir1 C75 2.114(15)
Ir1 N2 2.119(14)
Ir1 N1 2.160(11)
Ir1 C76 2.162(15)
Ir1 C77 2.176(14)
Ir1 C74 2.189(17)
Ir1 C73 2.200(16)
Ir2 C83 2.139(14)
Ir2 N13 2.140(12)
Ir2 N3 2.146(12)
Ir2 N4 2.155(10)
Ir2 C87 2.169(15)
Ir2 C84 2.170(15)
Ir2 C86 2.17(2)
Ir2 C85 2.193(16)
Ir3 N10 2.088(12)
Ir3 C95' 2.109(9)
Ir3 C96' 2.120(9)
Ir3 C93 2.151(9)
Ir3 C94' 2.152(9)
Ir3 C97' 2.170(10)
Ir3 C97 2.173(9)
Ir3 N5 2.174(10)
Ir3 N6 2.183(11)
Ir3 C93' 2.189(10)
Ir3 C94 2.194(9)
Ir3 C96 2.229(9)
Ir4 C106 2.126(13)
Ir4 N14 2.128(12)
Ir4 N8 2.135(10)
Ir4 C107 2.136(12)
Ir4 C104 2.145(12)
Ir4 N7 2.145(11)
Ir4 C103 2.163(12)
Ir4 C105 2.172(16)
Ag1 O1 2.388(10)
Ag1 N16 2.403(10)
Ag1 N12 2.430(10)
Ag1 N11 2.501(11)
Ag1 N15 2.506(11)
N1 C7 1.343(16)
N1 C1 1.407(18)
N2 C8 1.354(17)
N2 C9 1.372(19)
N3 C8 1.347(16)
N3 C14 1.38(2)
N4 C7 1.300(15)
N4 C6 1.393(17)
N5 C21 1.320(14)
N5 C15 1.394(16)
N6 C22 1.335(16)
N6 C23 1.384(15)
N7 C22 1.348(15)
N7 C28 1.409(16)
N8 C21 1.312(15)
N8 C20 1.406(14)
N9 C41 1.311(16)
N9 C45 1.39(2)
N10 C46 1.350(15)
N10 C50 1.404(17)
N11 C39 1.246(16)
N11 C42 1.385(17)
N12 C40 1.278(14)
N12 C47 1.456(16)
N13 C67 1.311(18)
N13 C63 1.381(17)
N14 C68 1.329(16)
N14 C72 1.330(16)
N15 C61 1.251(15)
N15 C64 1.392(17)
N16 C62 1.284(17)
N16 C69 1.375(16)
O2 S1 1.384(10)
O3 S1 1.404(10)
O4 S1 1.452(10)
O5 S2 1.397(14)
O6 S2 1.373(17)
O7 S2 1.392(12)
O11 S4 1.368(11)
O12 S4 1.362(16)
O13 S4 1.39(2)
S1 C113 1.781(15)
S2 C114 1.786(12)
S3 O8 1.381(10)
S3 O8' 1.406(17)
S3 O10 1.407(11)
S3 O9' 1.420(16)
S3 O10' 1.445(17)
S3 O9 1.497(12)
S3 C115 1.746(12)
S4 C116 1.62(3)
F1 C113 1.334(16)
F2 C113 1.358(18)
F3 C113 1.313(16)
F4 C114 1.396(16)
F5 C114 1.259(15)
F6 C114 1.258(14)
F10 C116 1.29(3)
F11 C116 1.30(2)
F12 C116 1.51(4)
C1 C2 1.383(19)
C1 C6 1.442(17)
C2 C3 1.327(18)
C3 C4 1.385(19)
C4 C5 1.33(2)
C5 C6 1.413(19)
C7 C8 1.401(19)
C9 C10 1.42(2)
C9 C14 1.44(2)
C10 C11 1.38(3)
C11 C12 1.45(3)
C12 C13 1.31(3)
C13 C14 1.46(2)
C15 C16 1.392(17)
C15 C20 1.407(16)
C16 C17 1.38(2)
C17 C18 1.396(19)
C18 C19 1.361(17)
C19 C20 1.423(18)
C21 C22 1.405(17)
C23 C24 1.399(19)
C23 C28 1.411(17)
C24 C25 1.37(2)
C25 C26 1.47(2)
C26 C27 1.336(19)
C27 C28 1.424(19)
C29 C30 1.372(19)
C29 C38 1.426(19)
C29 C39 1.519(19)
C30 C31 1.46(2)
C31 C32 1.35(3)
C32 C33 1.38(2)
C33 C34 1.41(2)
C33 C38 1.424(18)
C34 C35 1.35(2)
C35 C36 1.42(2)
C36 C37 1.35(2)
C37 C38 1.361(17)
C37 C40 1.483(16)
C39 C40 1.521(19)
C41 C42 1.398(18)
C42 C43 1.375(19)
C43 C44 1.38(2)
C44 C45 1.31(2)
C46 C47 1.312(17)
C47 C48 1.376(18)
C48 C49 1.33(2)
C49 C50 1.31(2)
C51 C60 1.371(19)
C51 C52 1.38(2)
C51 C61 1.494(19)
C52 C53 1.37(2)
C53 C54 1.31(3)
C54 C55 1.41(3)
C55 C60 1.36(2)
C55 C56 1.46(2)
C56 C57 1.30(2)
C57 C58 1.39(2)
C58 C59 1.384(19)
C59 C60 1.46(2)
C59 C62 1.466(17)
C61 C62 1.505(19)
C63 C64 1.382(19)
C64 C65 1.38(2)
C65 C66 1.37(2)
C66 C67 1.40(2)
C68 C69 1.412(18)
C69 C70 1.374(18)
C70 C71 1.35(2)
C71 C72 1.42(2)
C73 C74 1.36(2)
C73 C78 1.48(2)
C73 C77 1.53(2)
C74 C75 1.45(2)
C74 C79 1.51(2)
C75 C76 1.36(2)
C75 C80 1.53(2)
C76 C77 1.484(19)
C76 C81 1.52(2)
C77 C82 1.41(2)
C83 C87 1.43(3)
C83 C84 1.43(2)
C83 C88 1.50(3)
C84 C85 1.46(2)
C84 C89 1.49(2)
C85 C86 1.43(2)
C85 C90 1.50(2)
C86 C87 1.41(3)
C86 C91 1.48(3)
C87 C92 1.56(2)
F7 C115 1.250(13)
F8 C115 1.396(14)
F9 C115 1.294(14)
C93 C97 1.432(5)
C93 C94 1.433(5)
C93 C98 1.523(6)
C94 C95 1.432(5)
C94 C99 1.523(6)
C95 C96 1.433(5)
C95 C100 1.523(6)
C96 C97 1.433(5)
C96 C101 1.523(6)
C97 C102 1.523(6)
C93' C94' 1.422(5)
C93' C97' 1.423(5)
C93' C98' 1.512(6)
C94' C95' 1.423(5)
C94' C99' 1.512(6)
C95' C96' 1.423(5)
C95' C10A 1.513(6)
C96' C97' 1.423(5)
C96' C10B 1.512(6)
C97' C10C 1.512(6)
F7' C115 1.330(18)
F8' C115 1.350(18)
F9' C115 1.278(16)
C103 C107 1.428(18)
C103 C104 1.437(19)
C103 C108 1.50(2)
C104 C105 1.46(2)
C104 C109 1.505(18)
C105 C110 1.41(2)
C105 C106 1.42(2)
C106 C107 1.46(2)
C106 C111 1.521(18)
C107 C112 1.48(2)

loop_
_platon_squeeze_void_nr
_platon_squeeze_void_average_x
_platon_squeeze_void_average_y
_platon_squeeze_void_average_z
_platon_squeeze_void_volume
_platon_squeeze_void_count_electrons
1 -0.071 0.429 -0.118 4221.5 1033.5
2 0.250 0.250 0.027 16.2 -2.9
3 0.750 0.750 0.059 8.9 -2.1
4 0.608 0.511 0.165 47.2 1.9
5 0.892 -0.011 0.165 47.1 -0.7
6 0.592 0.619 0.225 13.1 -1.0
7 0.908 0.881 0.225 12.9 -0.6
8 0.045 0.509 0.239 13.1 0.5
9 0.455 -0.009 0.239 13.6 0.1
10 0.542 0.492 0.264 12.2 -1.3
11 0.958 0.008 0.264 12.6 -0.6
12 0.093 0.382 0.277 13.1 -0.4
13 0.407 0.118 0.277 13.7 -0.9
14 0.109 0.489 0.337 46.4 0.0
15 0.391 1.011 0.337 45.3 -0.6
16 0.250 0.250 0.441 8.3 -2.0
17 0.750 0.750 0.473 15.7 -3.4
18 0.250 0.250 0.529 15.7 -3.1
19 0.750 0.750 0.562 8.3 -2.1
20 0.608 -0.011 0.665 47.6 0.6
21 0.892 0.511 0.665 46.8 -0.2
22 0.592 0.881 0.725 12.7 -0.8
23 0.908 0.619 0.725 13.2 -1.0
24 0.045 -0.009 0.739 13.1 0.8
25 0.455 0.509 0.739 13.6 1.3
26 0.542 0.008 0.764 12.2 -1.0
27 0.958 0.492 0.764 12.6 -0.2
28 0.093 0.118 0.777 13.5 -0.6
29 0.407 0.382 0.777 13.3 -0.7
30 0.109 1.011 0.837 45.9 1.4
31 0.391 0.489 0.837 45.7 -0.1
32 0.250 0.250 0.938 7.8 -2.1
33 0.750 0.750 0.971 15.1 -3.5
